data_4349200
loop_
_publ_author_name
'van der Meer, Margarethe'
'Rechkemmer, Yvonne'
'Breitgoff, Frauke D.'
'Marx, Raphael'
'Neugebauer, Petr'
'Frank, Uta'
'van Slageren, Joris'
'Sarkar, Biprajit'

_publ_section_title
;
 Multiple Bistability in Quinonoid-Bridged Diiron(II) Complexes: Influence
 of Bridge Symmetry on Bistable Properties.
;
_journal_issue 22
_journal_name_full 'Inorganic chemistry'
_journal_page_first 11944
_journal_page_last 11953
_journal_paper_doi 10.1021/acs.inorgchem.6b02097
_journal_volume 55
_journal_year 2016
_chemical_formula_sum 'C56 H55 Cl6 F6 Fe2 N9 O9 S2'
_chemical_formula_weight 1500.61
_space_group_crystal_system triclinic
_space_group_IT_number 2
_space_group_name_Hall '-P 1'
_space_group_name_H-M_alt 'P -1'
_atom_sites_solution_hydrogens geom
_audit_creation_method SHELXL-2014/7
_cell_angle_alpha 102.612(7)
_cell_angle_beta 95.369(8)
_cell_angle_gamma 101.673(8)
_cell_formula_units_Z 2
_cell_length_a 12.219(4)
_cell_length_b 13.352(4)
_cell_length_c 20.302(7)
_cell_measurement_reflns_used 7601
_cell_measurement_temperature 100(2)
_cell_measurement_theta_max 25.23
_cell_measurement_theta_min 1.61
_cell_volume 3132.4(18)
_computing_structure_refinement 'SHELXL-2014/7 (Sheldrick, 2014)'
_diffrn_ambient_temperature 100(2)
_diffrn_measured_fraction_theta_full 0.984
_diffrn_measured_fraction_theta_max 0.984
_diffrn_measurement_device_type 'Bruker Smart AXS'
_diffrn_measurement_method 'omega scans'
_diffrn_radiation_type MoK\a
_diffrn_radiation_wavelength 0.71073
_diffrn_reflns_av_R_equivalents 0.0600
_diffrn_reflns_av_unetI/netI 0.0676
_diffrn_reflns_Laue_measured_fraction_full 0.984
_diffrn_reflns_Laue_measured_fraction_max 0.984
_diffrn_reflns_limit_h_max 14
_diffrn_reflns_limit_h_min -14
_diffrn_reflns_limit_k_max 15
_diffrn_reflns_limit_k_min -15
_diffrn_reflns_limit_l_max 20
_diffrn_reflns_limit_l_min -24
_diffrn_reflns_number 33892
_diffrn_reflns_point_group_measured_fraction_full 0.984
_diffrn_reflns_point_group_measured_fraction_max 0.984
_diffrn_reflns_theta_full 25.227
_diffrn_reflns_theta_max 25.227
_diffrn_reflns_theta_min 1.606
_diffrn_source 'fine-focus sealed tube'
_exptl_absorpt_coefficient_mu 0.866
_exptl_absorpt_correction_T_max 0.746
_exptl_absorpt_correction_T_min 0.544
_exptl_absorpt_correction_type multi-scan
_exptl_absorpt_process_details 'Blessing, 1995'
_exptl_crystal_colour black
_exptl_crystal_density_diffrn 1.591
_exptl_crystal_description needle
_exptl_crystal_F_000 1532
_exptl_crystal_size_max 0.50
_exptl_crystal_size_mid 0.27
_exptl_crystal_size_min 0.10
_refine_diff_density_max 1.673
_refine_diff_density_min -1.454
_refine_diff_density_rms 0.148
_refine_ls_extinction_method none
_refine_ls_goodness_of_fit_ref 0.993
_refine_ls_hydrogen_treatment mixed
_refine_ls_matrix_type full
_refine_ls_number_parameters 887
_refine_ls_number_reflns 11129
_refine_ls_number_restraints 74
_refine_ls_restrained_S_all 1.001
_refine_ls_R_factor_all 0.1253
_refine_ls_R_factor_gt 0.0896
_refine_ls_shift/su_max 0.001
_refine_ls_shift/su_mean 0.000
_refine_ls_structure_factor_coef Fsqd
_refine_ls_weighting_details 'w=1/[\s^2^(Fo^2^)+(0.1728P)^2^+14.0077P] where P=(Fo^2^+2Fc^2^)/3'
_refine_ls_weighting_scheme calc
_refine_ls_wR_factor_gt 0.2428
_refine_ls_wR_factor_ref 0.2758
_reflns_Friedel_coverage 0.000
_reflns_number_gt 7611
_reflns_number_total 11129
_reflns_threshold_expression 'I > 2\s(I)'
_cod_data_source_file ic6b02097_si_002.cif
_cod_data_source_block sar274m
_cod_database_code 4349200
_shelx_shelxl_version_number 2014/7
_shelx_space_group_comment
;
The symmetry employed for this shelxl refinement is uniquely defined
by the following loop, which should always be used as a source of
symmetry information in preference to the above space-group names.
They are only intended as comments.
;

loop_
_space_group_symop_operation_xyz
'x, y, z'
'-x, -y, -z'

loop_
_atom_site_label
_atom_site_type_symbol
_atom_site_fract_x
_atom_site_fract_y
_atom_site_fract_z
_atom_site_U_iso_or_equiv
_atom_site_adp_type
_atom_site_occupancy
_atom_site_site_symmetry_order
_atom_site_calc_flag
_atom_site_refinement_flags_posn
_atom_site_refinement_flags_adp
_atom_site_refinement_flags_occupancy
_atom_site_disorder_assembly
_atom_site_disorder_group
Fe1 Fe 0.21254(8) 0.32379(7) 0.71144(5) 0.0227(3) Uani 1 1 d . . . . .
Fe2 Fe 0.58739(8) -0.00782(7) 0.86261(5) 0.0283(3) Uani 1 1 d . . . . .
S1 S 0.20141(14) 0.38158(12) 1.02488(9) 0.0254(4) Uani 1 1 d . . . . .
S2 S 0.04652(17) -0.25182(15) 0.61970(10) 0.0378(5) Uani 1 1 d . . . . .
Cl10 Cl 0.6893(2) 0.36066(19) 0.78074(15) 0.0646(7) Uani 1 1 d . . . . .
Cl11 Cl 0.7754(3) 0.2774(4) 0.65949(16) 0.1006(12) Uani 1 1 d . . . . .
F300 F 0.3604(4) 0.5558(3) 1.0517(2) 0.0435(11) Uani 1 1 d . . . . .
F302 F 0.3142(4) 0.4798(4) 0.9453(2) 0.0443(11) Uani 1 1 d . . . . .
O4 O 0.2334(4) 0.3741(4) 1.0931(3) 0.0334(11) Uani 1 1 d . . . . .
F301 F 0.4150(4) 0.4149(4) 1.0110(3) 0.0472(12) Uani 1 1 d . . . . .
O5 O 0.1175(4) 0.4401(4) 1.0177(3) 0.0367(12) Uani 1 1 d . . . . .
O1 O 0.2311(4) 0.2628(3) 0.7878(2) 0.0272(10) Uani 1 1 d . . . . .
O8 O 0.0450(5) -0.2995(5) 0.6764(3) 0.0526(16) Uani 1 1 d . . . . .
O2 O 0.4634(4) 0.0805(4) 0.8875(3) 0.0332(11) Uani 1 1 d . . . . .
O7 O -0.0580(5) -0.2310(5) 0.5959(3) 0.0479(14) Uani 1 1 d . . . . .
O6 O 0.1873(5) 0.2856(4) 0.9738(3) 0.0410(13) Uani 1 1 d . . . . .
O3 O 0.5564(4) 0.0426(4) 0.7771(3) 0.0354(12) Uani 1 1 d . . . . .
N2 N 0.1810(5) 0.3985(5) 0.6385(3) 0.0291(13) Uani 1 1 d . . . . .
N60 N 0.7031(5) 0.1208(4) 0.9349(3) 0.0342(15) Uani 1 1 d . . . . .
F501 F 0.1400(6) -0.0578(4) 0.6180(3) 0.0741(17) Uani 1 1 d . . . . .
N10 N 0.1149(4) 0.4033(4) 0.7600(3) 0.0215(11) Uani 1 1 d . . . . .
N50 N 0.4600(5) -0.1456(4) 0.8572(3) 0.0288(13) Uani 1 1 d . . . . .
N3 N 0.6610(5) -0.0822(4) 0.9434(3) 0.0270(12) Uani 1 1 d . . . . .
N30 N 0.3457(4) 0.4409(4) 0.7417(3) 0.0237(12) Uani 1 1 d . . . . .
N40 N 0.6926(5) -0.0999(4) 0.8079(3) 0.0315(14) Uani 1 1 d . . . . .
F500 F 0.0840(7) -0.0743(5) 0.7119(3) 0.096(3) Uani 1 1 d . . . . .
N20 N 0.0823(6) 0.2172(5) 0.6585(3) 0.0379(15) Uani 1 1 d . . . . .
C13 C -0.0319(6) 0.5181(5) 0.8184(3) 0.0273(15) Uani 1 1 d . . . . .
H13 H -0.0825 0.5554 0.8376 0.033 Uiso 1 1 calc R U . . .
N1 N 0.3186(5) 0.2344(4) 0.6794(3) 0.0275(13) Uani 1 1 d . . . . .
C50 C 0.5803(6) -0.1765(5) 0.9511(4) 0.0336(17) Uani 1 1 d . . . . .
H50A H 0.5614 -0.1633 0.9971 0.040 Uiso 1 1 calc R U . . .
H50B H 0.6165 -0.2356 0.9449 0.040 Uiso 1 1 calc R U . . .
F502 F 0.2365(6) -0.1277(8) 0.6834(4) 0.125(4) Uani 1 1 d . . . . .
C42 C 0.8281(6) -0.2041(5) 0.8164(4) 0.0350(18) Uani 1 1 d . . . . .
H42 H 0.8717 -0.2344 0.8428 0.042 Uiso 1 1 calc R U . . .
C6 C 0.4431(6) 0.1301(5) 0.7204(4) 0.0269(15) Uani 1 1 d . . . . .
H6 H 0.4739 0.1147 0.6802 0.032 Uiso 1 1 calc R U . . .
C51 C 0.4726(6) -0.2060(5) 0.9008(4) 0.0261(14) Uani 1 1 d . . . . .
C34 C 0.5173(6) 0.5394(6) 0.8116(4) 0.0338(17) Uani 1 1 d . . . . .
H34 H 0.5678 0.5512 0.8513 0.041 Uiso 1 1 calc R U . . .
C5 C 0.4768(6) 0.0951(5) 0.7750(4) 0.0298(16) Uani 1 1 d . . . . .
C3 C 0.3429(6) 0.1741(5) 0.8448(4) 0.0278(15) Uani 1 1 d . . . . .
H3 H 0.3109 0.1882 0.8846 0.033 Uiso 1 1 calc R U . . .
C61 C 0.7459(6) 0.1032(5) 0.9945(4) 0.0347(17) Uani 1 1 d . . . . .
C12 C -0.0060(6) 0.5222(5) 0.7547(4) 0.0276(15) Uani 1 1 d . . . . .
H12 H -0.0388 0.5626 0.7303 0.033 Uiso 1 1 calc R U . . .
C15 C 0.0894(6) 0.4010(5) 0.8227(3) 0.0242(14) Uani 1 1 d . . . . .
H15 H 0.1214 0.3589 0.8461 0.029 Uiso 1 1 calc R U . . .
C2 C 0.3087(6) 0.2101(5) 0.7888(4) 0.0251(14) Uani 1 1 d . . . . .
C60 C 0.6884(6) 0.0005(5) 1.0074(4) 0.0311(16) Uani 1 1 d . . . . .
H60A H 0.7375 -0.0194 1.0402 0.037 Uiso 1 1 calc R U . . .
H60B H 0.6197 0.0081 1.0263 0.037 Uiso 1 1 calc R U . . .
C14 C 0.0183(6) 0.4577(5) 0.8539(4) 0.0262(14) Uani 1 1 d . . . . .
H14 H 0.0043 0.4555 0.8979 0.031 Uiso 1 1 calc R U . . .
C31 C 0.3682(6) 0.4978(5) 0.6949(4) 0.0283(15) Uani 1 1 d . . . . .
C52 C 0.3893(6) -0.2942(5) 0.9006(4) 0.0306(16) Uani 1 1 d . . . . .
H52 H 0.3978 -0.3337 0.9324 0.037 Uiso 1 1 calc R U . . .
C32 C 0.4634(6) 0.5765(6) 0.7049(4) 0.0370(18) Uani 1 1 d . . . . .
H32 H 0.4771 0.6152 0.6724 0.044 Uiso 1 1 calc R U . . .
C43 C 0.8299(6) -0.2209(6) 0.7471(5) 0.041(2) Uani 1 1 d . . . . .
H43 H 0.8782 -0.2597 0.7267 0.049 Uiso 1 1 calc R U . . .
C4 C 0.4263(6) 0.1164(5) 0.8401(4) 0.0317(16) Uani 1 1 d . . . . .
C40 C 0.7661(6) -0.1074(5) 0.9213(4) 0.0329(17) Uani 1 1 d . . . . .
H40A H 0.7831 -0.1634 0.9410 0.040 Uiso 1 1 calc R U . . .
H40B H 0.8277 -0.0458 0.9388 0.040 Uiso 1 1 calc R U . . .
C41 C 0.7598(6) -0.1407(5) 0.8458(4) 0.0335(17) Uani 1 1 d . . . . .
C30 C 0.2889(6) 0.4602(5) 0.6280(4) 0.0293(15) Uani 1 1 d . . . . .
H30A H 0.2765 0.5203 0.6112 0.035 Uiso 1 1 calc R U . . .
H30B H 0.3222 0.4170 0.5942 0.035 Uiso 1 1 calc R U . . .
C53 C 0.2950(6) -0.3219(5) 0.8531(4) 0.0329(16) Uani 1 1 d . . . . .
H53 H 0.2396 -0.3819 0.8513 0.039 Uiso 1 1 calc R U . . .
C1 C 0.3590(6) 0.1913(5) 0.7258(4) 0.0264(15) Uani 1 1 d . . . . .
C55 C 0.3656(6) -0.1731(6) 0.8117(4) 0.0332(16) Uani 1 1 d . . . . .
H55 H 0.3566 -0.1308 0.7817 0.040 Uiso 1 1 calc R U . . .
C35 C 0.4186(5) 0.4630(5) 0.7983(4) 0.0256(14) Uani 1 1 d . . . . .
H35 H 0.4022 0.4247 0.8307 0.031 Uiso 1 1 calc R U . . .
C44 C 0.7605(7) -0.1806(6) 0.7084(5) 0.0419(19) Uani 1 1 d . . . . .
H44 H 0.7587 -0.1934 0.6614 0.050 Uiso 1 1 calc R U . . .
C11 C 0.0690(5) 0.4660(5) 0.7267(3) 0.0243(14) Uani 1 1 d . . . . .
C45 C 0.6932(6) -0.1204(6) 0.7413(4) 0.0348(17) Uani 1 1 d . . . . .
H45 H 0.6459 -0.0929 0.7152 0.042 Uiso 1 1 calc R U . . .
C300 C 0.3272(6) 0.4625(5) 1.0069(4) 0.0326(16) Uani 1 1 d . . . . .
C54 C 0.2822(6) -0.2601(6) 0.8074(4) 0.0350(17) Uani 1 1 d . . . . .
H54 H 0.2184 -0.2776 0.7747 0.042 Uiso 1 1 calc R U . . .
C500 C 0.1307(8) -0.1143(9) 0.6611(5) 0.060(3) Uani 1 1 d . . . . .
C33 C 0.5390(7) 0.5980(6) 0.7640(4) 0.0415(19) Uani 1 1 d . . . . .
H33 H 0.6039 0.6516 0.7718 0.050 Uiso 1 1 calc R U . . .
C62 C 0.8333(7) 0.1739(6) 1.0378(5) 0.044(2) Uani 1 1 d . U . . .
H62 H 0.8641 0.1578 1.0768 0.053 Uiso 1 1 calc R U . . .
C65 C 0.7429(8) 0.2152(6) 0.9222(5) 0.045(2) Uani 1 1 d . . . . .
H65 H 0.7117 0.2297 0.8828 0.055 Uiso 1 1 calc R U . . .
C21 C 0.0518(9) 0.2281(8) 0.5963(4) 0.068(3) Uani 1 1 d . . . . .
C64 C 0.8280(8) 0.2911(6) 0.9655(5) 0.051(2) Uani 1 1 d . U . . .
H64 H 0.8528 0.3560 0.9557 0.061 Uiso 1 1 calc R U . . .
C20 C 0.1251(9) 0.3175(8) 0.5753(4) 0.066(3) Uani 1 1 d . . . . .
H20A H 0.1814 0.2923 0.5497 0.079 Uiso 1 1 calc R U . . .
H20B H 0.0795 0.3476 0.5467 0.079 Uiso 1 1 calc R U . . .
C25 C 0.0253(7) 0.1342(6) 0.6774(4) 0.0382(18) Uani 1 1 d . . . . .
H25 H 0.0462 0.1260 0.7208 0.046 Uiso 1 1 calc R U . . .
C10 C 0.1039(8) 0.4690(9) 0.6596(4) 0.054(3) Uani 1 1 d . . . . .
H10A H 0.1413 0.5409 0.6607 0.064 Uiso 1 1 calc R U . . .
H10B H 0.0370 0.4490 0.6257 0.064 Uiso 1 1 calc R U . . .
C22 C -0.0369(13) 0.1597(11) 0.5525(5) 0.122(7) Uani 1 1 d . U . . .
H22 H -0.0586 0.1712 0.5101 0.147 Uiso 1 1 calc R U . . .
C100 C 0.7511(8) 0.2631(8) 0.7402(5) 0.056(2) Uani 1 1 d . . . . .
H10C H 0.7021 0.1946 0.7363 0.067 Uiso 1 1 calc R U . . .
H10D H 0.8221 0.2666 0.7672 0.067 Uiso 1 1 calc R U . . .
C24 C -0.0631(10) 0.0601(8) 0.6354(5) 0.067(3) Uani 1 1 d . U . . .
H24 H -0.1005 0.0028 0.6500 0.080 Uiso 1 1 calc R U . . .
C63 C 0.8760(8) 0.2700(7) 1.0236(5) 0.053(2) Uani 1 1 d . U . . .
H63 H 0.9357 0.3191 1.0526 0.063 Uiso 1 1 calc R U . . .
C23 C -0.0944(13) 0.0726(11) 0.5724(5) 0.117(7) Uani 1 1 d . U . . .
H23 H -0.1535 0.0236 0.5429 0.140 Uiso 1 1 calc R U . . .
O9 O 0.1074(7) -0.2877(6) 0.5684(4) 0.077(2) Uani 1 1 d . . . . .
C70 C 0.3642(6) 0.2205(5) 0.6166(4) 0.0305(16) Uani 1 1 d . . . . .
C71 C 0.4646(6) 0.2788(5) 0.6109(3) 0.0238(14) Uani 1 1 d . . . . .
H71 H 0.5051 0.3306 0.6485 0.029 Uiso 1 1 calc R U . . .
C72 C 0.5089(6) 0.2635(5) 0.5505(4) 0.0304(15) Uani 1 1 d D . . . .
H72 H 0.5673 0.3147 0.5433 0.036 Uiso 1 1 calc R U . A 1
C73 C 0.4643(11) 0.1680(10) 0.4988(6) 0.029(3) Uani 0.5 1 d D U P B 1
C74 C 0.3674(12) 0.1013(11) 0.5118(7) 0.029(3) Uani 0.5 1 d . . P B 1
H74 H 0.3326 0.0405 0.4784 0.035 Uiso 0.5 1 calc R U P B 1
C75 C 0.3224(12) 0.1220(11) 0.5713(7) 0.028(3) Uani 0.5 1 d . . P B 1
H75 H 0.2658 0.0719 0.5812 0.034 Uiso 0.5 1 calc R U P B 1
C76 C 0.5174(12) 0.1304(12) 0.4360(7) 0.026(3) Uani 0.5 1 d D . P B 1
H76 H 0.4613 0.0748 0.4031 0.032 Uiso 0.5 1 calc R U P B 1
C79 C 0.6165(14) 0.0867(13) 0.4557(8) 0.040(4) Uani 0.5 1 d . . P B 1
H79A H 0.5912 0.0282 0.4752 0.060 Uiso 0.5 1 calc R U P B 1
H79B H 0.6502 0.0634 0.4160 0.060 Uiso 0.5 1 calc R U P B 1
H79C H 0.6712 0.1405 0.4886 0.060 Uiso 0.5 1 calc R U P B 1
C80 C 0.5510(19) 0.2223(16) 0.4050(9) 0.038(4) Uani 0.5 1 d . . P B 1
H80A H 0.4855 0.2477 0.3932 0.058 Uiso 0.5 1 calc R U P B 1
H80B H 0.6051 0.2776 0.4373 0.058 Uiso 0.5 1 calc R U P B 1
H80C H 0.5840 0.2005 0.3648 0.058 Uiso 0.5 1 calc R U P B 1
C73A C 0.4444(12) 0.2183(12) 0.4907(7) 0.027(3) Uani 0.5 1 d . U P B 2
C74A C 0.3341(12) 0.1679(10) 0.4903(6) 0.027(3) Uani 0.5 1 d . . P B 2
H74A H 0.2894 0.1315 0.4491 0.032 Uiso 0.5 1 calc R U P B 2
C75A C 0.2892(12) 0.1709(11) 0.5504(7) 0.025(3) Uani 0.5 1 d . . P B 2
H75A H 0.2129 0.1422 0.5495 0.030 Uiso 0.5 1 calc R U P B 2
C76A C 0.4894(16) 0.2040(11) 0.4270(7) 0.034(3) Uani 0.5 1 d D . P B 2
H76A H 0.4341 0.2184 0.3943 0.041 Uiso 0.5 1 calc R U P B 2
C80A C 0.6050(17) 0.2831(13) 0.4270(8) 0.038(4) Uani 0.5 1 d . . P B 2
H80D H 0.6282 0.2675 0.3827 0.058 Uiso 0.5 1 calc R U P B 2
H80E H 0.5952 0.3541 0.4378 0.058 Uiso 0.5 1 calc R U P B 2
H80F H 0.6618 0.2756 0.4604 0.058 Uiso 0.5 1 calc R U P B 2
C79A C 0.5028(16) 0.0926(12) 0.3958(9) 0.039(4) Uani 0.5 1 d . . P B 2
H79D H 0.5332 0.0916 0.3538 0.059 Uiso 0.5 1 calc R U P B 2
H79E H 0.5532 0.0723 0.4270 0.059 Uiso 0.5 1 calc R U P B 2
H79F H 0.4305 0.0440 0.3870 0.059 Uiso 0.5 1 calc R U P B 2
C400 C 0.7610(7) 0.5455(8) 0.5868(5) 0.081(3) Uani 1 1 d D U . C 2
H40D H 0.8144 0.6134 0.6001 0.13(5) Uiso 1 1 calc R . . C 2
H40E H 0.6943 0.5533 0.5602 0.15(7) Uiso 1 1 calc R . . C 2
Cl40 Cl 0.8203(2) 0.4540(2) 0.53825(14) 0.0701(7) Uani 1 1 d D . . C 2
Cl4A Cl 0.6353(3) 0.5655(3) 0.55430(17) 0.0608(9) Uani 0.75 1 d D . P D 1
Cl2A Cl 0.0938(11) -0.0285(10) 0.8254(9) 0.093(4) Uani 0.25 1 d . . P E 1
Cl4B Cl 0.7269(9) 0.5083(9) 0.6539(6) 0.100(5) Uani 0.25 1 d D U P C 2
Cl2B Cl 0.0435(2) 0.0329(2) 0.91356(17) 0.0530(8) Uani 0.75 1 d . . P F 2
Cl1 Cl -0.0964(2) 0.09713(17) 0.81806(13) 0.0561(6) Uani 1 1 d . . . . .
C200 C 0.0285(12) 0.1261(11) 0.8688(6) 0.088(4) Uani 1 1 d . U . . .
H20D H 0.0366 0.1935 0.9010 0.13(6) Uiso 1 1 calc R . . F 2
H20E H 0.0887 0.1333 0.8411 0.19(9) Uiso 1 1 calc R . . F 2

loop_
_atom_site_aniso_label
_atom_site_aniso_U_11
_atom_site_aniso_U_22
_atom_site_aniso_U_33
_atom_site_aniso_U_23
_atom_site_aniso_U_13
_atom_site_aniso_U_12
Fe1 0.0288(5) 0.0113(4) 0.0283(5) 0.0023(4) 0.0107(4) 0.0048(4)
Fe2 0.0297(6) 0.0125(5) 0.0475(6) 0.0090(4) 0.0164(4) 0.0090(4)
S1 0.0230(8) 0.0152(8) 0.0379(9) 0.0041(7) 0.0070(7) 0.0053(6)
S2 0.0460(12) 0.0292(10) 0.0419(11) 0.0136(8) 0.0172(9) 0.0066(8)
Cl10 0.0598(15) 0.0423(13) 0.0849(18) 0.0147(12) -0.0045(13) 0.0040(11)
Cl11 0.0689(19) 0.172(4) 0.0677(18) 0.044(2) 0.0086(15) 0.026(2)
F300 0.043(3) 0.019(2) 0.059(3) -0.0029(19) 0.013(2) -0.0033(18)
F302 0.052(3) 0.038(3) 0.045(3) 0.017(2) 0.011(2) 0.007(2)
O4 0.035(3) 0.029(3) 0.039(3) 0.012(2) 0.009(2) 0.009(2)
F301 0.032(2) 0.037(3) 0.081(3) 0.019(2) 0.022(2) 0.016(2)
O5 0.027(3) 0.029(3) 0.061(3) 0.017(2) 0.009(2) 0.014(2)
O1 0.033(3) 0.013(2) 0.040(3) 0.0068(19) 0.015(2) 0.0110(19)
O8 0.061(4) 0.050(4) 0.077(4) 0.049(3) 0.037(3) 0.032(3)
O2 0.036(3) 0.022(2) 0.051(3) 0.017(2) 0.022(2) 0.014(2)
O7 0.043(3) 0.047(3) 0.053(3) 0.021(3) 0.002(3) 0.000(3)
O6 0.048(3) 0.020(3) 0.047(3) -0.006(2) 0.011(3) 0.002(2)
O3 0.044(3) 0.019(2) 0.053(3) 0.011(2) 0.027(2) 0.019(2)
N2 0.029(3) 0.025(3) 0.029(3) -0.001(2) 0.005(2) 0.004(2)
N60 0.036(3) 0.014(3) 0.058(4) 0.008(3) 0.027(3) 0.010(2)
F501 0.094(5) 0.043(3) 0.077(4) 0.023(3) 0.010(3) -0.009(3)
N10 0.024(3) 0.013(2) 0.025(3) 0.003(2) 0.002(2) 0.001(2)
N50 0.031(3) 0.014(3) 0.044(3) 0.007(2) 0.008(3) 0.009(2)
N3 0.025(3) 0.010(3) 0.045(3) 0.005(2) 0.008(2) 0.002(2)
N30 0.023(3) 0.011(2) 0.039(3) 0.005(2) 0.006(2) 0.008(2)
N40 0.023(3) 0.014(3) 0.054(4) 0.000(3) 0.008(3) 0.003(2)
F500 0.164(7) 0.047(4) 0.052(4) -0.003(3) 0.022(4) -0.017(4)
N20 0.048(4) 0.027(3) 0.033(3) -0.001(3) 0.019(3) -0.001(3)
C13 0.035(4) 0.014(3) 0.036(4) 0.005(3) 0.013(3) 0.011(3)
N1 0.038(3) 0.009(3) 0.037(3) 0.006(2) 0.016(3) 0.002(2)
C50 0.034(4) 0.014(3) 0.053(5) 0.017(3) 0.000(3) 0.001(3)
F502 0.079(5) 0.187(9) 0.083(5) 0.085(5) -0.040(4) -0.063(5)
C42 0.028(4) 0.011(3) 0.068(5) 0.005(3) 0.021(4) 0.006(3)
C6 0.037(4) 0.010(3) 0.038(4) 0.002(3) 0.022(3) 0.011(3)
C51 0.026(4) 0.011(3) 0.042(4) 0.006(3) 0.009(3) 0.005(3)
C34 0.023(4) 0.024(4) 0.051(5) 0.002(3) 0.000(3) 0.008(3)
C5 0.033(4) 0.013(3) 0.050(4) 0.010(3) 0.024(3) 0.009(3)
C3 0.037(4) 0.019(3) 0.036(4) 0.011(3) 0.019(3) 0.015(3)
C61 0.032(4) 0.018(3) 0.056(5) 0.003(3) 0.018(3) 0.010(3)
C12 0.030(4) 0.019(3) 0.036(4) 0.008(3) 0.005(3) 0.008(3)
C15 0.033(4) 0.012(3) 0.032(4) 0.009(3) 0.012(3) 0.008(3)
C2 0.028(4) 0.010(3) 0.041(4) 0.006(3) 0.019(3) 0.007(3)
C60 0.036(4) 0.017(3) 0.040(4) 0.004(3) 0.010(3) 0.008(3)
C14 0.030(4) 0.018(3) 0.033(4) 0.009(3) 0.014(3) 0.004(3)
C31 0.031(4) 0.018(3) 0.040(4) 0.009(3) 0.008(3) 0.014(3)
C52 0.031(4) 0.012(3) 0.052(4) 0.010(3) 0.012(3) 0.006(3)
C32 0.034(4) 0.022(4) 0.056(5) 0.016(3) 0.001(4) 0.003(3)
C43 0.037(4) 0.017(3) 0.072(6) 0.006(4) 0.028(4) 0.012(3)
C4 0.041(4) 0.010(3) 0.047(4) 0.011(3) 0.018(3) 0.005(3)
C40 0.031(4) 0.012(3) 0.054(5) 0.000(3) 0.006(3) 0.007(3)
C41 0.025(4) 0.014(3) 0.060(5) 0.003(3) 0.012(3) 0.003(3)
C30 0.024(4) 0.020(3) 0.045(4) 0.013(3) 0.001(3) 0.005(3)
C53 0.024(4) 0.015(3) 0.057(5) 0.005(3) 0.009(3) 0.000(3)
C1 0.036(4) 0.005(3) 0.038(4) 0.005(3) 0.018(3) 0.001(3)
C55 0.033(4) 0.025(4) 0.045(4) 0.009(3) 0.006(3) 0.013(3)
C35 0.027(4) 0.014(3) 0.040(4) 0.008(3) 0.008(3) 0.012(3)
C44 0.043(5) 0.022(4) 0.057(5) -0.001(3) 0.022(4) 0.004(3)
C11 0.021(3) 0.023(3) 0.027(3) 0.006(3) 0.003(3) 0.000(3)
C45 0.032(4) 0.023(4) 0.048(5) 0.002(3) 0.012(3) 0.006(3)
C300 0.034(4) 0.018(3) 0.046(4) 0.006(3) 0.014(3) 0.004(3)
C54 0.032(4) 0.024(4) 0.044(4) 0.000(3) 0.001(3) 0.007(3)
C500 0.052(6) 0.084(7) 0.039(5) 0.034(5) -0.002(4) -0.012(5)
C33 0.036(4) 0.023(4) 0.066(5) 0.013(4) 0.007(4) 0.003(3)
C62 0.044(4) 0.022(4) 0.058(5) -0.007(3) 0.012(4) 0.007(3)
C65 0.061(5) 0.015(4) 0.064(5) 0.008(4) 0.037(4) 0.006(4)
C21 0.085(7) 0.060(6) 0.029(4) 0.004(4) 0.007(4) -0.041(6)
C64 0.060(5) 0.014(3) 0.077(6) 0.000(4) 0.042(4) 0.003(3)
C20 0.086(8) 0.052(6) 0.030(4) -0.003(4) 0.012(4) -0.037(5)
C25 0.042(4) 0.024(4) 0.042(4) 0.002(3) 0.020(3) -0.007(3)
C10 0.054(5) 0.091(7) 0.044(5) 0.035(5) 0.022(4) 0.053(5)
C22 0.153(13) 0.123(11) 0.029(5) 0.021(6) -0.012(6) -0.102(10)
C100 0.045(5) 0.066(6) 0.060(6) 0.023(5) 0.005(4) 0.015(5)
C24 0.092(8) 0.041(5) 0.044(5) 0.003(4) 0.016(5) -0.031(5)
C63 0.047(5) 0.027(4) 0.071(5) -0.009(4) 0.020(4) -0.001(3)
C23 0.153(13) 0.094(10) 0.040(6) -0.002(6) -0.004(7) -0.089(10)
O9 0.085(5) 0.065(5) 0.094(6) 0.019(4) 0.046(4) 0.034(4)
C70 0.036(4) 0.020(3) 0.032(4) -0.005(3) 0.018(3) 0.003(3)
C71 0.031(4) 0.018(3) 0.027(3) 0.009(3) 0.008(3) 0.012(3)
C72 0.027(4) 0.026(4) 0.039(4) 0.009(3) 0.010(3) 0.005(3)
C73 0.029(3) 0.029(3) 0.029(3) 0.0069(12) 0.0042(11) 0.0067(12)
C74 0.037(8) 0.020(7) 0.033(7) 0.001(6) 0.005(6) 0.017(6)
C75 0.033(8) 0.015(7) 0.030(7) 0.001(6) 0.001(6) -0.002(6)
C76 0.034(8) 0.027(8) 0.024(8) 0.011(7) 0.011(6) 0.014(6)
C79 0.053(10) 0.043(9) 0.037(8) 0.012(7) 0.021(7) 0.031(8)
C80 0.059(13) 0.038(11) 0.033(9) 0.025(9) 0.010(9) 0.025(10)
C73A 0.027(3) 0.026(3) 0.027(3) 0.0066(12) 0.0039(11) 0.0063(12)
C74A 0.043(8) 0.017(6) 0.018(6) 0.000(5) -0.001(6) 0.008(6)
C75A 0.032(8) 0.016(6) 0.027(7) 0.007(6) 0.006(6) 0.005(6)
C76A 0.052(10) 0.018(8) 0.037(9) 0.013(6) 0.019(8) 0.008(7)
C80A 0.068(12) 0.019(8) 0.029(8) 0.006(7) 0.028(8) 0.000(8)
C79A 0.078(13) 0.026(9) 0.024(8) 0.008(7) 0.029(9) 0.024(8)
C400 0.065(6) 0.063(6) 0.093(7) -0.010(5) 0.010(6) -0.005(5)
Cl40 0.0689(17) 0.0719(18) 0.0718(17) 0.0158(14) 0.0094(13) 0.0235(14)
Cl4A 0.0488(18) 0.0522(18) 0.066(2) -0.0229(15) 0.0174(14) 0.0131(14)
Cl2A 0.081(8) 0.053(6) 0.145(12) 0.033(7) 0.002(8) 0.010(6)
Cl4B 0.081(8) 0.062(7) 0.139(11) 0.070(7) -0.069(8) -0.035(6)
Cl2B 0.0324(14) 0.0483(17) 0.074(2) 0.0256(15) -0.0062(13) -0.0048(12)
Cl1 0.0549(14) 0.0380(11) 0.0844(17) 0.0206(11) 0.0392(12) 0.0119(10)
C200 0.108(8) 0.082(7) 0.064(6) 0.035(6) 0.010(6) -0.017(6)

loop_
_atom_type_symbol
_atom_type_description
_atom_type_scat_dispersion_real
_atom_type_scat_dispersion_imag
_atom_type_scat_source
C C 0.0033 0.0016 'International Tables Vol C Tables 4.2.6.8 and 6.1.1.4'
H H 0.0000 0.0000 'International Tables Vol C Tables 4.2.6.8 and 6.1.1.4'
N N 0.0061 0.0033 'International Tables Vol C Tables 4.2.6.8 and 6.1.1.4'
O O 0.0106 0.0060 'International Tables Vol C Tables 4.2.6.8 and 6.1.1.4'
F F 0.0171 0.0103 'International Tables Vol C Tables 4.2.6.8 and 6.1.1.4'
S S 0.1246 0.1234 'International Tables Vol C Tables 4.2.6.8 and 6.1.1.4'
Fe Fe 0.3463 0.8444 'International Tables Vol C Tables 4.2.6.8 and 6.1.1.4'
Cl Cl 0.1484 0.1585 'International Tables Vol C Tables 4.2.6.8 and 6.1.1.4'

loop_
_geom_angle_atom_site_label_1
_geom_angle_atom_site_label_2
_geom_angle_atom_site_label_3
_geom_angle
O1 Fe1 N10 88.2(2)
O1 Fe1 N20 98.0(2)
N10 Fe1 N20 91.4(2)
O1 Fe1 N30 96.5(2)
N10 Fe1 N30 93.1(2)
N20 Fe1 N30 165.0(3)
O1 Fe1 N1 80.4(2)
N10 Fe1 N1 168.5(2)
N20 Fe1 N1 91.8(3)
N30 Fe1 N1 86.6(2)
O1 Fe1 N2 172.7(2)
N10 Fe1 N2 84.4(2)
N20 Fe1 N2 82.5(3)
N30 Fe1 N2 83.6(2)
N1 Fe1 N2 107.0(2)
O3 Fe2 N50 107.9(2)
O3 Fe2 O2 77.53(19)
N50 Fe2 O2 87.1(2)
O3 Fe2 N60 107.0(2)
N50 Fe2 N60 141.6(2)
O2 Fe2 N60 85.2(2)
O3 Fe2 N40 87.3(2)
N50 Fe2 N40 91.9(2)
O2 Fe2 N40 163.6(2)
N60 Fe2 N40 105.4(2)
O3 Fe2 N3 163.8(2)
N50 Fe2 N3 76.4(2)
O2 Fe2 N3 118.6(2)
N60 Fe2 N3 74.6(2)
N40 Fe2 N3 76.8(2)
O5 S1 O6 115.5(3)
O5 S1 O4 115.0(3)
O6 S1 O4 114.6(3)
O5 S1 C300 103.8(3)
O6 S1 C300 102.2(3)
O4 S1 C300 103.1(3)
O9 S2 O7 114.6(5)
O9 S2 O8 117.5(4)
O7 S2 O8 115.3(4)
O9 S2 C500 103.7(5)
O7 S2 C500 100.8(4)
O8 S2 C500 101.5(4)
C2 O1 Fe1 116.7(4)
C4 O2 Fe2 114.4(4)
C5 O3 Fe2 117.2(4)
C30 N2 C20 111.2(6)
C30 N2 C10 110.3(6)
C20 N2 C10 109.0(7)
C30 N2 Fe1 108.1(4)
C20 N2 Fe1 108.1(5)
C10 N2 Fe1 110.0(4)
C65 N60 C61 117.8(7)
C65 N60 Fe2 123.6(6)
C61 N60 Fe2 118.3(5)
C15 N10 C11 117.9(5)
C15 N10 Fe1 125.9(4)
C11 N10 Fe1 116.3(4)
C51 N50 C55 118.6(6)
C51 N50 Fe2 119.7(5)
C55 N50 Fe2 121.7(5)
C60 N3 C40 109.6(5)
C60 N3 C50 110.9(6)
C40 N3 C50 112.1(5)
C60 N3 Fe2 106.0(4)
C40 N3 Fe2 106.0(4)
C50 N3 Fe2 112.0(4)
C35 N30 C31 118.5(6)
C35 N30 Fe1 127.5(5)
C31 N30 Fe1 113.7(5)
C45 N40 C41 118.5(6)
C45 N40 Fe2 125.3(5)
C41 N40 Fe2 116.2(5)
C21 N20 C25 118.1(7)
C21 N20 Fe1 115.0(5)
C25 N20 Fe1 126.9(6)
C12 C13 C14 119.0(6)
C1 N1 C70 116.9(6)
C1 N1 Fe1 113.9(4)
C70 N1 Fe1 128.8(5)
N3 C50 C51 113.0(6)
C43 C42 C41 118.5(8)
C5 C6 C1 118.6(6)
N50 C51 C52 121.4(6)
N50 C51 C50 118.7(6)
C52 C51 C50 119.9(6)
C35 C34 C33 117.7(7)
O3 C5 C6 124.1(6)
O3 C5 C4 114.0(6)
C6 C5 C4 121.9(6)
C2 C3 C4 118.7(6)
N60 C61 C62 122.0(7)
N60 C61 C60 113.9(6)
C62 C61 C60 124.1(8)
C13 C12 C11 119.9(6)
N10 C15 C14 123.3(6)
O1 C2 C3 123.4(6)
O1 C2 C1 114.5(6)
C3 C2 C1 122.1(6)
N3 C60 C61 110.1(6)
C15 C14 C13 118.5(6)
N30 C31 C32 121.6(7)
N30 C31 C30 115.7(6)
C32 C31 C30 122.3(6)
C53 C52 C51 119.0(7)
C31 C32 C33 119.1(7)
C44 C43 C42 120.0(7)
O2 C4 C3 123.9(7)
O2 C4 C5 116.7(6)
C3 C4 C5 119.4(7)
N3 C40 C41 113.4(6)
N40 C41 C42 121.5(7)
N40 C41 C40 117.2(6)
C42 C41 C40 121.0(7)
N2 C30 C31 109.3(6)
C52 C53 C54 119.7(7)
N1 C1 C6 127.3(6)
N1 C1 C2 113.4(6)
C6 C1 C2 119.2(6)
N50 C55 C54 123.1(7)
N30 C35 C34 123.5(7)
C43 C44 C45 117.9(8)
N10 C11 C12 121.4(6)
N10 C11 C10 115.5(6)
C12 C11 C10 123.1(6)
N40 C45 C44 123.5(8)
F302 C300 F300 107.8(6)
F302 C300 F301 107.6(6)
F300 C300 F301 105.7(6)
F302 C300 S1 112.5(5)
F300 C300 S1 112.6(5)
F301 C300 S1 110.2(5)
C55 C54 C53 118.2(7)
F501 C500 F500 112.0(10)
F501 C500 F502 109.3(8)
F500 C500 F502 110.9(8)
F501 C500 S2 111.0(6)
F500 C500 S2 109.1(6)
F502 C500 S2 104.3(8)
C32 C33 C34 119.6(7)
C61 C62 C63 119.8(9)
N60 C65 C64 122.4(9)
N20 C21 C22 122.4(9)
N20 C21 C20 115.9(8)
C22 C21 C20 121.6(9)
C65 C64 C63 119.4(8)
N2 C20 C21 107.7(7)
N20 C25 C24 122.9(8)
C11 C10 N2 113.7(6)
C21 C22 C23 118.9(10)
Cl10 C100 Cl11 111.1(6)
C23 C24 C25 118.6(9)
C64 C63 C62 118.4(8)
C24 C23 C22 119.1(9)
C71 C70 C75 119.1(8)
C71 C70 N1 121.8(6)
C75 C70 N1 115.1(8)
C71 C70 C75A 114.1(8)
N1 C70 C75A 120.8(8)
C70 C71 C72 121.3(6)
C73A C72 C71 122.2(8)
C71 C72 C73 119.6(8)
C74 C73 C72 115.3(10)
C74 C73 C76 118.9(11)
C72 C73 C76 125.6(11)
C75 C74 C73 123.0(12)
C74 C75 C70 118.1(12)
C80 C76 C79 112.3(13)
C80 C76 C73 107.7(12)
C79 C76 C73 109.6(12)
C72 C73A C74A 118.4(12)
C72 C73A C76A 122.7(13)
C74A C73A C76A 118.0(13)
C73A C74A C75A 120.8(12)
C74A C75A C70 119.3(12)
C73A C76A C79A 116.2(12)
C73A C76A C80A 115.5(12)
C79A C76A C80A 107.2(14)
Cl4B C400 Cl40 109.9(8)
Cl1 C200 Cl2B 113.6(7)

loop_
_geom_bond_atom_site_label_1
_geom_bond_atom_site_label_2
_geom_bond_distance
Fe1 O1 1.917(5)
Fe1 N10 1.949(5)
Fe1 N20 1.951(6)
Fe1 N30 1.959(5)
Fe1 N1 1.993(6)
Fe1 N2 2.008(6)
Fe2 O3 2.025(5)
Fe2 N50 2.131(6)
Fe2 O2 2.132(5)
Fe2 N60 2.152(6)
Fe2 N40 2.169(6)
Fe2 N3 2.298(6)
S1 O5 1.425(5)
S1 O6 1.430(5)
S1 O4 1.435(5)
S1 C300 1.808(7)
S2 O9 1.392(7)
S2 O7 1.424(6)
S2 O8 1.432(6)
S2 C500 1.880(11)
Cl10 C100 1.730(10)
Cl11 C100 1.735(10)
F300 C300 1.333(8)
F302 C300 1.321(9)
F301 C300 1.358(8)
O1 C2 1.291(8)
O2 C4 1.252(9)
O3 C5 1.313(8)
N2 C30 1.467(9)
N2 C20 1.487(10)
N2 C10 1.490(9)
N60 C65 1.345(9)
N60 C61 1.360(10)
F501 C500 1.271(10)
N10 C15 1.344(8)
N10 C11 1.355(8)
N50 C51 1.338(9)
N50 C55 1.341(9)
N3 C60 1.471(9)
N3 C40 1.476(9)
N3 C50 1.482(8)
N30 C35 1.325(9)
N30 C31 1.354(9)
N40 C45 1.321(10)
N40 C41 1.346(10)
F500 C500 1.291(12)
N20 C21 1.332(11)
N20 C25 1.335(10)
C13 C12 1.369(10)
C13 C14 1.385(9)
N1 C1 1.315(9)
N1 C70 1.428(9)
C50 C51 1.514(10)
F502 C500 1.389(13)
C42 C43 1.378(12)
C42 C41 1.388(9)
C6 C5 1.355(10)
C6 C1 1.434(9)
C51 C52 1.392(9)
C34 C35 1.374(10)
C34 C33 1.383(11)
C5 C4 1.505(10)
C3 C2 1.388(10)
C3 C4 1.394(9)
C61 C62 1.363(11)
C61 C60 1.498(10)
C12 C11 1.384(9)
C15 C14 1.374(9)
C2 C1 1.465(9)
C31 C32 1.366(10)
C31 C30 1.515(10)
C52 C53 1.364(10)
C32 C33 1.383(11)
C43 C44 1.368(12)
C40 C41 1.489(11)
C53 C54 1.386(11)
C55 C54 1.361(10)
C44 C45 1.380(10)
C11 C10 1.471(10)
C62 C63 1.386(12)
C65 C64 1.377(13)
C21 C22 1.365(13)
C21 C20 1.507(12)
C64 C63 1.377(14)
C25 C24 1.379(12)
C22 C23 1.392(15)
C24 C23 1.355(15)
C70 C71 1.344(10)
C70 C75 1.397(15)
C70 C75A 1.491(15)
C71 C72 1.379(10)
C72 C73A 1.329(15)
C72 C73 1.431(12)
C73 C74 1.41(2)
C73 C76 1.519(14)
C74 C75 1.37(2)
C76 C80 1.50(2)
C76 C79 1.51(2)
C73A C74A 1.38(2)
C73A C76A 1.44(2)
C74A C75A 1.379(19)
C76A C79A 1.53(2)
C76A C80A 1.58(2)
C400 Cl4B 1.611(9)
C400 Cl40 1.719(8)
Cl2B C200 1.721(12)
Cl1 C200 1.683(13)
